data_4064825
loop_
_publ_author_name
'Haas, Isabelle'
'Kretschmer, Winfried P.'
'Kempe, Rhett'

_publ_section_title
;
 Synthesis of Alumina-Terminated Linear PE with a Hafnium Aminopyridinate
 Catalyst
;
_journal_issue 18
_journal_name_full Organometallics
_journal_page_first 4854
_journal_paper_doi 10.1021/om200355q
_journal_volume 30
_journal_year 2011
_chemical_formula_sum 'C30 H44 Hf N2'
_chemical_formula_weight 611.16
_chemical_name_systematic
;
 ?
;
_space_group_IT_number 14
_symmetry_cell_setting monoclinic
_symmetry_space_group_name_Hall '-P 2yn'
_symmetry_space_group_name_H-M 'P 1 21/n 1'
_atom_sites_solution_hydrogens geom
_atom_sites_solution_primary direct
_atom_sites_solution_secondary difmap
_audit_creation_method SHELXL-97
_cell_angle_alpha 90.00
_cell_angle_beta 103.735(3)
_cell_angle_gamma 90.00
_cell_formula_units_Z 4
_cell_length_a 8.6800(3)
_cell_length_b 22.7530(9)
_cell_length_c 14.6140(5)
_cell_measurement_reflns_used all
_cell_measurement_temperature 133(2)
_cell_measurement_theta_max 52.05
_cell_measurement_theta_min 2.87
_cell_volume 2803.67(18)
_computing_cell_refinement X-AREA-STOE
_computing_data_collection X-AREA-STOE
_computing_data_reduction X-AREA-STOE
_computing_structure_refinement 'SHELXL-97 (Sheldrick, 1997)'
_diffrn_ambient_temperature 133(2)
_diffrn_measured_fraction_theta_full 0.993
_diffrn_measured_fraction_theta_max 0.993
_diffrn_measurement_device_type STOE-IPDSII
_diffrn_measurement_method Omega-Scan
_diffrn_radiation_monochromator graphite
_diffrn_radiation_source 'fine-focus sealed tube'
_diffrn_radiation_type MoK\a
_diffrn_radiation_wavelength 0.71069
_diffrn_reflns_av_R_equivalents 0.0295
_diffrn_reflns_av_sigmaI/netI 0.0830
_diffrn_reflns_limit_h_max 10
_diffrn_reflns_limit_h_min -10
_diffrn_reflns_limit_k_max 0
_diffrn_reflns_limit_k_min -27
_diffrn_reflns_limit_l_max 17
_diffrn_reflns_limit_l_min -17
_diffrn_reflns_number 10359
_diffrn_reflns_theta_full 25.70
_diffrn_reflns_theta_max 25.70
_diffrn_reflns_theta_min 1.69
_exptl_absorpt_coefficient_mu 3.740
_exptl_absorpt_correction_T_max 0.7500
_exptl_absorpt_correction_T_min 0.4669
_exptl_absorpt_correction_type numerical
_exptl_crystal_colour yellow
_exptl_crystal_density_diffrn 1.448
_exptl_crystal_density_method 'not measured'
_exptl_crystal_description prism
_exptl_crystal_F_000 1240
_exptl_crystal_size_max 0.22
_exptl_crystal_size_mid 0.14
_exptl_crystal_size_min 0.10
_refine_diff_density_max 0.993
_refine_diff_density_min -0.669
_refine_diff_density_rms 0.099
_refine_ls_extinction_method none
_refine_ls_goodness_of_fit_ref 0.776
_refine_ls_hydrogen_treatment constr
_refine_ls_matrix_type full
_refine_ls_number_parameters 298
_refine_ls_number_reflns 5297
_refine_ls_number_restraints 0
_refine_ls_restrained_S_all 0.776
_refine_ls_R_factor_all 0.0561
_refine_ls_R_factor_gt 0.0267
_refine_ls_shift/su_max 0.001
_refine_ls_shift/su_mean 0.000
_refine_ls_structure_factor_coef Fsqd
_refine_ls_weighting_details 'calc w=1/[\s^2^(Fo^2^)+(0.0235P)^2^+0.0000P] where P=(Fo^2^+2Fc^2^)/3'
_refine_ls_weighting_scheme calc
_refine_ls_wR_factor_gt 0.0531
_refine_ls_wR_factor_ref 0.0563
_reflns_number_gt 3496
_reflns_number_total 5297
_reflns_threshold_expression >2sigma(I)
_cod_data_source_file om200355q_si_003.cif
_cod_data_source_block k979mma
_cod_depositor_comments 'Adding full bibliography for 4064824--4064826.cif.'
_cod_original_sg_symbol_H-M P2(1)/n
_cod_database_code 4064825

loop_
_symmetry_equiv_pos_as_xyz
'x, y, z'
'-x+1/2, y+1/2, -z+1/2'
'-x, -y, -z'
'x-1/2, -y-1/2, z-1/2'

loop_
_atom_site_label
_atom_site_type_symbol
_atom_site_fract_x
_atom_site_fract_y
_atom_site_fract_z
_atom_site_U_iso_or_equiv
_atom_site_adp_type
_atom_site_occupancy
_atom_site_symmetry_multiplicity
_atom_site_calc_flag
_atom_site_refinement_flags
C1 C -0.1028(6) 0.2544(3) 0.7434(4) 0.0387(14) Uani 1 1 d .
H1A H -0.0607 0.2290 0.7009 0.058 Uiso 1 1 calc R
H1B H -0.2011 0.2730 0.7084 0.058 Uiso 1 1 calc R
H1C H -0.1246 0.2309 0.7950 0.058 Uiso 1 1 calc R
C2 C -0.0874(6) 0.3608(3) 0.8846(4) 0.0392(14) Uani 1 1 d .
H2A H -0.0364 0.3947 0.9206 0.059 Uiso 1 1 calc R
H2B H -0.1099 0.3309 0.9279 0.059 Uiso 1 1 calc R
H2C H -0.1868 0.3732 0.8417 0.059 Uiso 1 1 calc R
C3 C 0.2580(5) 0.3167(3) 0.9620(3) 0.0338(12) Uani 1 1 d .
C4 C 0.1921(6) 0.2598(2) 0.9429(4) 0.0323(13) Uani 1 1 d .
C5 C 0.2498(6) 0.2349(2) 0.8674(4) 0.0307(13) Uani 1 1 d .
C6 C 0.3483(6) 0.2771(2) 0.8401(4) 0.0319(12) Uani 1 1 d .
C7 C 0.3531(5) 0.3277(3) 0.8970(3) 0.0325(11) Uani 1 1 d .
C8 C 0.4644(6) 0.3789(2) 0.8999(4) 0.0404(14) Uani 1 1 d .
H8A H 0.4444 0.4083 0.9446 0.061 Uiso 1 1 calc R
H8B H 0.4468 0.3965 0.8370 0.061 Uiso 1 1 calc R
H8C H 0.5742 0.3651 0.9198 0.061 Uiso 1 1 calc R
C9 C 0.4550(6) 0.2678(3) 0.7732(4) 0.0387(14) Uani 1 1 d .
H9A H 0.4306 0.2298 0.7414 0.058 Uiso 1 1 calc R
H9B H 0.5660 0.2682 0.8087 0.058 Uiso 1 1 calc R
H9C H 0.4375 0.2993 0.7263 0.058 Uiso 1 1 calc R
C10 C 0.2210(6) 0.1737(3) 0.8320(4) 0.0438(13) Uani 1 1 d .
H10A H 0.1460 0.1544 0.8629 0.066 Uiso 1 1 calc R
H10B H 0.3213 0.1519 0.8459 0.066 Uiso 1 1 calc R
H10C H 0.1768 0.1743 0.7637 0.066 Uiso 1 1 calc R
C11 C 0.0885(7) 0.2291(3) 0.9965(4) 0.0471(15) Uani 1 1 d .
H11A H 0.0608 0.1900 0.9695 0.071 Uiso 1 1 calc R
H11B H -0.0085 0.2520 0.9924 0.071 Uiso 1 1 calc R
H11C H 0.1455 0.2251 1.0627 0.071 Uiso 1 1 calc R
C12 C 0.0807(5) 0.3943(2) 0.6499(4) 0.0289(12) Uani 1 1 d .
C13 C 0.0903(6) 0.4301(3) 0.5734(4) 0.0346(13) Uani 1 1 d .
H13 H 0.0727 0.4712 0.5751 0.042 Uiso 1 1 calc R
C14 C 0.1257(6) 0.4045(3) 0.4962(4) 0.0398(14) Uani 1 1 d .
H14 H 0.1337 0.4280 0.4438 0.048 Uiso 1 1 calc R
C15 C 0.1499(6) 0.3439(2) 0.4943(4) 0.0350(13) Uani 1 1 d .
H15 H 0.1714 0.3259 0.4400 0.042 Uiso 1 1 calc R
C16 C 0.1426(5) 0.3105(2) 0.5713(4) 0.0306(13) Uani 1 1 d .
C17 C 0.1573(6) 0.2452(2) 0.5703(4) 0.0403(14) Uani 1 1 d .
H17A H 0.1485 0.2293 0.6311 0.061 Uiso 1 1 calc R
H17B H 0.2605 0.2345 0.5589 0.061 Uiso 1 1 calc R
H17C H 0.0725 0.2289 0.5201 0.061 Uiso 1 1 calc R
C18 C -0.0368(6) 0.4640(2) 0.7366(3) 0.0291(12) Uani 1 1 d .
C19 C 0.0399(6) 0.5090(2) 0.7960(4) 0.0339(13) Uani 1 1 d .
C20 C -0.0373(7) 0.5615(2) 0.8001(4) 0.0421(14) Uani 1 1 d .
H20 H 0.0163 0.5921 0.8392 0.051 Uiso 1 1 calc R
C21 C -0.1909(7) 0.5706(3) 0.7485(4) 0.0427(15) Uani 1 1 d .
H21 H -0.2421 0.6072 0.7518 0.051 Uiso 1 1 calc R
C22 C -0.2680(6) 0.5263(3) 0.6928(4) 0.0380(13) Uani 1 1 d .
H22 H -0.3744 0.5324 0.6586 0.046 Uiso 1 1 calc R
C23 C -0.1958(6) 0.4725(2) 0.6844(4) 0.0315(12) Uani 1 1 d .
C24 C -0.2892(6) 0.4255(2) 0.6212(4) 0.0357(13) Uani 1 1 d .
H24 H -0.2232 0.3890 0.6296 0.043 Uiso 1 1 calc R
C25 C -0.4445(6) 0.4111(3) 0.6492(4) 0.0481(16) Uani 1 1 d .
H25A H -0.5015 0.3804 0.6075 0.072 Uiso 1 1 calc R
H25B H -0.5104 0.4465 0.6434 0.072 Uiso 1 1 calc R
H25C H -0.4207 0.3972 0.7145 0.072 Uiso 1 1 calc R
C26 C -0.3236(6) 0.4425(3) 0.5171(4) 0.0401(14) Uani 1 1 d .
H26A H -0.3831 0.4109 0.4789 0.060 Uiso 1 1 calc R
H26B H -0.2234 0.4488 0.4987 0.060 Uiso 1 1 calc R
H26C H -0.3863 0.4788 0.5070 0.060 Uiso 1 1 calc R
C27 C 0.2095(6) 0.4998(3) 0.8538(4) 0.0409(15) Uani 1 1 d .
H27 H 0.2289 0.4564 0.8582 0.049 Uiso 1 1 calc R
C28 C 0.3277(7) 0.5259(3) 0.8046(6) 0.078(2) Uani 1 1 d .
H28A H 0.4355 0.5191 0.8426 0.117 Uiso 1 1 calc R
H28B H 0.3089 0.5682 0.7963 0.117 Uiso 1 1 calc R
H28C H 0.3157 0.5072 0.7428 0.117 Uiso 1 1 calc R
C29 C 0.2338(7) 0.5229(3) 0.9541(5) 0.067(2) Uani 1 1 d .
H29A H 0.3437 0.5159 0.9886 0.101 Uiso 1 1 calc R
H29B H 0.1618 0.5024 0.9859 0.101 Uiso 1 1 calc R
H29C H 0.2116 0.5651 0.9525 0.101 Uiso 1 1 calc R
C30 C 0.2434(7) 0.3567(3) 1.0417(4) 0.0465(15) Uani 1 1 d .
H30A H 0.2988 0.3938 1.0370 0.070 Uiso 1 1 calc R
H30B H 0.2909 0.3377 1.1019 0.070 Uiso 1 1 calc R
H30C H 0.1311 0.3647 1.0379 0.070 Uiso 1 1 calc R
N2 N 0.1125(4) 0.33570(17) 0.6493(3) 0.0281(10) Uani 1 1 d .
N1 N 0.0408(4) 0.40879(18) 0.7314(3) 0.0284(10) Uani 1 1 d .
Hf1 Hf 0.07349(2) 0.323186(10) 0.801612(16) 0.02706(6) Uani 1 1 d .

loop_
_atom_site_aniso_label
_atom_site_aniso_U_11
_atom_site_aniso_U_22
_atom_site_aniso_U_33
_atom_site_aniso_U_23
_atom_site_aniso_U_13
_atom_site_aniso_U_12
C1 0.033(3) 0.041(4) 0.040(4) 0.002(3) 0.004(3) 0.003(3)
C2 0.035(3) 0.048(4) 0.037(3) 0.005(3) 0.012(3) 0.006(3)
C3 0.031(2) 0.041(3) 0.028(3) -0.004(3) 0.004(2) 0.002(3)
C4 0.032(3) 0.033(3) 0.033(3) 0.006(3) 0.009(2) 0.000(2)
C5 0.024(3) 0.029(3) 0.035(3) 0.003(3) 0.000(2) 0.004(2)
C6 0.026(3) 0.036(3) 0.033(3) 0.002(3) 0.004(2) 0.008(2)
C7 0.023(2) 0.037(3) 0.034(3) -0.001(3) 0.001(2) 0.004(3)
C8 0.026(3) 0.041(3) 0.053(4) -0.003(3) 0.007(3) 0.000(2)
C9 0.030(3) 0.045(4) 0.042(3) 0.001(3) 0.010(2) 0.003(3)
C10 0.044(3) 0.040(3) 0.047(3) 0.009(4) 0.009(2) 0.005(3)
C11 0.050(4) 0.049(4) 0.043(4) 0.007(3) 0.011(3) 0.004(3)
C12 0.019(2) 0.035(3) 0.031(3) -0.003(2) 0.003(2) 0.000(2)
C13 0.030(3) 0.039(3) 0.036(3) 0.007(3) 0.010(2) 0.006(2)
C14 0.030(3) 0.057(4) 0.034(3) 0.007(3) 0.011(2) 0.004(3)
C15 0.028(3) 0.046(4) 0.032(3) -0.009(3) 0.010(2) 0.001(2)
C16 0.020(2) 0.040(4) 0.031(3) -0.010(2) 0.004(2) -0.004(2)
C17 0.039(3) 0.042(4) 0.041(3) -0.017(3) 0.011(3) -0.005(3)
C18 0.030(3) 0.032(3) 0.027(3) 0.002(2) 0.010(2) 0.004(2)
C19 0.033(3) 0.034(3) 0.035(3) -0.001(3) 0.008(3) 0.004(2)
C20 0.046(3) 0.036(3) 0.044(4) -0.012(3) 0.008(3) 0.008(3)
C21 0.052(4) 0.041(3) 0.036(3) -0.006(3) 0.013(3) 0.018(3)
C22 0.034(3) 0.048(4) 0.033(3) 0.002(3) 0.009(2) 0.014(3)
C23 0.032(3) 0.035(3) 0.030(3) 0.003(2) 0.012(2) 0.008(2)
C24 0.026(3) 0.040(3) 0.039(3) 0.004(3) 0.003(2) 0.008(2)
C25 0.039(3) 0.058(4) 0.046(4) 0.006(3) 0.008(3) -0.005(3)
C26 0.037(3) 0.043(3) 0.039(3) -0.005(3) 0.004(3) 0.005(3)
C27 0.037(3) 0.033(3) 0.051(4) -0.011(3) 0.005(3) 0.000(3)
C28 0.040(4) 0.075(5) 0.118(7) 0.036(5) 0.018(4) 0.013(4)
C29 0.047(4) 0.070(5) 0.070(5) -0.031(4) -0.017(3) 0.009(3)
C30 0.044(3) 0.054(4) 0.039(4) -0.008(3) 0.005(3) 0.003(3)
N2 0.0231(19) 0.029(3) 0.031(2) 0.0006(19) 0.0031(17) 0.0032(17)
N1 0.025(2) 0.035(3) 0.025(2) -0.001(2) 0.0053(18) 0.0047(19)
Hf1 0.02218(9) 0.03141(10) 0.02717(10) -0.00024(15) 0.00506(6) 0.00164(14)

loop_
_atom_type_symbol
_atom_type_description
_atom_type_scat_dispersion_real
_atom_type_scat_dispersion_imag
_atom_type_scat_source
C C 0.0033 0.0016 'International Tables Vol C Tables 4.2.6.8 and 6.1.1.4'
H H 0.0000 0.0000 'International Tables Vol C Tables 4.2.6.8 and 6.1.1.4'
N N 0.0061 0.0033 'International Tables Vol C Tables 4.2.6.8 and 6.1.1.4'
Hf Hf -0.5830 6.1852 'International Tables Vol C Tables 4.2.6.8 and 6.1.1.4'

loop_
_geom_angle_atom_site_label_1
_geom_angle_atom_site_label_2
_geom_angle_atom_site_label_3
_geom_angle
C4 C3 C7 107.5(5)
C4 C3 C30 126.9(5)
C7 C3 C30 125.4(5)
C4 C3 Hf1 74.4(3)
C7 C3 Hf1 73.1(3)
C30 C3 Hf1 122.3(4)
C3 C4 C5 108.3(4)
C3 C4 C11 126.0(5)
C5 C4 C11 125.5(5)
C3 C4 Hf1 72.9(3)
C5 C4 Hf1 75.3(3)
C11 C4 Hf1 121.0(4)
C6 C5 C4 107.3(5)
C6 C5 C10 127.1(5)
C4 C5 C10 125.3(5)
C6 C5 Hf1 73.1(3)
C4 C5 Hf1 72.1(3)
C10 C5 Hf1 124.5(3)
C5 C6 C7 108.9(5)
C5 C6 C9 126.6(5)
C7 C6 C9 123.8(5)
C5 C6 Hf1 75.1(3)
C7 C6 Hf1 71.9(3)
C9 C6 Hf1 126.9(3)
C6 C7 C3 108.0(5)
C6 C7 C8 125.0(5)
C3 C7 C8 126.0(5)
C6 C7 Hf1 75.5(3)
C3 C7 Hf1 74.0(3)
C8 C7 Hf1 125.3(4)
N1 C12 N2 109.8(4)
N1 C12 C13 129.4(5)
N2 C12 C13 120.8(5)
N1 C12 Hf1 51.5(2)
N2 C12 Hf1 58.3(3)
C13 C12 Hf1 177.9(3)
C14 C13 C12 118.6(5)
C13 C14 C15 120.1(5)
C16 C15 C14 119.6(5)
N2 C16 C15 120.7(5)
N2 C16 C17 117.7(5)
C15 C16 C17 121.5(5)
C19 C18 C23 119.3(5)
C19 C18 N1 120.7(4)
C23 C18 N1 119.9(4)
C20 C19 C18 119.7(5)
C20 C19 C27 120.6(5)
C18 C19 C27 119.7(5)
C19 C20 C21 121.5(5)
C22 C21 C20 119.1(5)
C21 C22 C23 122.3(5)
C22 C23 C18 118.1(5)
C22 C23 C24 119.1(4)
C18 C23 C24 122.8(5)
C23 C24 C26 112.2(5)
C23 C24 C25 111.4(5)
C26 C24 C25 110.0(4)
C28 C27 C29 111.7(6)
C28 C27 C19 111.0(5)
C29 C27 C19 112.3(5)
C16 N2 C12 120.0(4)
C16 N2 Hf1 147.8(3)
C12 N2 Hf1 92.1(3)
C12 N1 C18 118.7(4)
C12 N1 Hf1 99.4(3)
C18 N1 Hf1 139.8(3)
N1 Hf1 C1 116.63(18)
N1 Hf1 C2 83.40(18)
C1 Hf1 C2 90.9(2)
N1 Hf1 N2 58.63(14)
C1 Hf1 N2 87.89(18)
C2 Hf1 N2 136.08(17)
N1 Hf1 C7 103.05(17)
C1 Hf1 C7 137.3(2)
C2 Hf1 C7 109.41(18)
N2 Hf1 C7 100.64(14)
N1 Hf1 C3 118.21(17)
C1 Hf1 C3 123.2(2)
C2 Hf1 C3 81.82(18)
N2 Hf1 C3 133.56(14)
C7 Hf1 C3 32.95(16)
N1 Hf1 C4 150.77(16)
C1 Hf1 C4 91.23(19)
C2 Hf1 C4 87.76(19)
N2 Hf1 C4 136.15(16)
C7 Hf1 C4 54.13(17)
C3 Hf1 C4 32.66(18)
N1 Hf1 C6 118.78(16)
C1 Hf1 C6 108.66(19)
C2 Hf1 C6 135.62(19)
N2 Hf1 C6 85.47(15)
C7 Hf1 C6 32.60(17)
C3 Hf1 C6 54.01(16)
C4 Hf1 C6 53.51(17)
N1 Hf1 C5 150.53(16)
C1 Hf1 C5 83.55(18)
C2 Hf1 C5 119.43(19)
N2 Hf1 C5 104.04(16)
C7 Hf1 C5 53.80(18)
C3 Hf1 C5 54.07(18)
C4 Hf1 C5 32.61(17)
C6 Hf1 C5 31.86(16)
N1 Hf1 C12 29.06(14)
C1 Hf1 C12 104.55(18)
C2 Hf1 C12 110.44(18)
N2 Hf1 C12 29.59(14)
C7 Hf1 C12 102.73(16)
C3 Hf1 C12 130.84(16)
C4 Hf1 C12 155.32(15)
C6 Hf1 C12 102.77(16)
C5 Hf1 C12 129.39(16)

loop_
_geom_bond_atom_site_label_1
_geom_bond_atom_site_label_2
_geom_bond_distance
C1 Hf1 2.212(5)
C2 Hf1 2.226(5)
C3 C4 1.416(8)
C3 C7 1.420(7)
C3 C30 1.506(7)
C3 Hf1 2.510(5)
C4 C5 1.432(8)
C4 C11 1.499(8)
C4 Hf1 2.528(5)
C5 C6 1.404(7)
C5 C10 1.488(8)
C5 Hf1 2.569(5)
C6 C7 1.416(7)
C6 C9 1.513(7)
C6 Hf1 2.544(5)
C7 C8 1.508(7)
C7 Hf1 2.498(4)
C12 N1 1.358(6)
C12 N2 1.362(6)
C12 C13 1.402(7)
C12 Hf1 2.757(5)
C13 C14 1.367(7)
C14 C15 1.395(8)
C15 C16 1.373(7)
C16 N2 1.356(6)
C16 C17 1.491(7)
C18 C19 1.404(7)
C18 C23 1.423(7)
C18 N1 1.435(6)
C19 C20 1.378(7)
C19 C27 1.528(7)
C20 C21 1.383(7)
C21 C22 1.367(8)
C22 C23 1.395(7)
C23 C24 1.515(7)
C24 C26 1.529(7)
C24 C25 1.534(7)
C27 C28 1.507(8)
C27 C29 1.525(8)
N2 Hf1 2.347(4)
N1 Hf1 2.188(4)
